data_2210702
loop_
_publ_author_name
'Rahahlia, N.'
'Alioune, K.'
'Guehria-Laidoudi, A.'
'Dahaoui, S.'
'Lecomte, C.'

_publ_section_title
;
 Poly[[tetraaquadi-\m~4~-succinato-\m~5~-succinato-diytterbium(III)]
 hexahydrate]
;
_journal_coeditor_code LH2170
_journal_issue 10
_journal_name_full 'Acta Crystallographica Section E'
_journal_page_first m2543
_journal_page_last m2545
_journal_paper_doi 10.1107/S1600536806036002
_journal_volume 62
_journal_year 2006
_chemical_formula_iupac '[Yb2 (C4 H4 O4)3 (H2 O)4], 3H2 O'
_chemical_formula_moiety 'C6 H10 O8 Yb, 3H2 O'
_chemical_formula_sum 'C6 H16 O11 Yb'
_chemical_formula_weight 437.23
_chemical_name_common
;
Poly [[tetraaquadi-\m~4~-succinato-\m~5~-
succinato-diyterbium (III)] hexahydrate]
;
_chemical_name_systematic
;
Poly[[tetraaquadi-\m~4~-succinato-\m~5~- succinato-diyterbium (III)]
hexahydrate]
;
_space_group_IT_number 2
_symmetry_cell_setting triclinic
_symmetry_space_group_name_Hall '-P 1'
_symmetry_space_group_name_H-M 'P -1'
_atom_sites_solution_hydrogens geom
_atom_sites_solution_primary direct
_atom_sites_solution_secondary difmap
_audit_creation_method 'WinGX routine-INITIALISE'
_cell_angle_alpha 79.959(5)
_cell_angle_beta 89.571(5)
_cell_angle_gamma 71.133(5)
_cell_formula_units_Z 2
_cell_length_a 6.457(5)
_cell_length_b 9.741(5)
_cell_length_c 10.384(5)
_cell_measurement_reflns_used 29166
_cell_measurement_temperature 100(2)
_cell_measurement_theta_max 35.00
_cell_measurement_theta_min 2.72
_cell_volume 607.7(6)
_computing_cell_refinement 'DIRAX/LSQ (Duisenberg, 1992)'
_computing_data_collection 'KappaCCD Software (Nonius, 1999)'
_computing_data_reduction 'EvalCCD (Duisenberg <i>et al.</i>,  2003)'
_computing_molecular_graphics 'ORTEP-3 for Windows (Farrugia, 1997)'
_computing_publication_material 'WinGX (Farrugia, 1999)'
_computing_structure_refinement 'SHELXL97 (Sheldrick, 1997)'
_computing_structure_solution 'SHELXS97 (Sheldrick, 1997)'
_diffrn_ambient_temperature 100(2)
_diffrn_measured_fraction_theta_full 0.996
_diffrn_measured_fraction_theta_max 0.996
_diffrn_measurement_device_type 'Nonius KappaCCD'
_diffrn_measurement_method \w
_diffrn_radiation_monochromator graphite
_diffrn_radiation_source 'fine-focus sealed tube'
_diffrn_radiation_type MoK\a
_diffrn_radiation_wavelength 0.71069
_diffrn_reflns_av_R_equivalents 0.0592
_diffrn_reflns_av_sigmaI/netI 0.0276
_diffrn_reflns_limit_h_max 10
_diffrn_reflns_limit_h_min -10
_diffrn_reflns_limit_k_max 15
_diffrn_reflns_limit_k_min -15
_diffrn_reflns_limit_l_max 16
_diffrn_reflns_limit_l_min -16
_diffrn_reflns_number 29166
_diffrn_reflns_theta_full 35.00
_diffrn_reflns_theta_max 35.00
_diffrn_reflns_theta_min 2.72
_exptl_absorpt_coefficient_mu 7.746
_exptl_absorpt_correction_T_max 0.6902
_exptl_absorpt_correction_T_min 0.1841
_exptl_absorpt_correction_type numerical
_exptl_absorpt_process_details '(ABSORB; De Titta, 1988)'
_exptl_crystal_colour colourless
_exptl_crystal_density_diffrn 2.389
_exptl_crystal_density_method 'not measured'
_exptl_crystal_description prism
_exptl_crystal_F_000 420
_exptl_crystal_size_max 0.463
_exptl_crystal_size_mid 0.165
_exptl_crystal_size_min 0.050
_refine_diff_density_max 2.231
_refine_diff_density_min -3.308
_refine_ls_extinction_coef 0.0182(9)
_refine_ls_extinction_expression Fc^*^=kFc[1+0.001xFc^2^\l^3^/sin(2\q)]^-1/4^
_refine_ls_extinction_method SHELXL97
_refine_ls_goodness_of_fit_ref 1.055
_refine_ls_hydrogen_treatment constr
_refine_ls_matrix_type full
_refine_ls_number_parameters 194
_refine_ls_number_reflns 5330
_refine_ls_number_restraints 8
_refine_ls_restrained_S_all 1.055
_refine_ls_R_factor_all 0.0278
_refine_ls_R_factor_gt 0.0242
_refine_ls_shift/su_max 0.002
_refine_ls_shift/su_mean 0.000
_refine_ls_structure_factor_coef Fsqd
_refine_ls_weighting_details 'calc w=1/[\s^2^(Fo^2^)+(0.0401P)^2^+1.5702P] where P=(Fo^2^+2Fc^2^)/3'
_refine_ls_weighting_scheme calc
_refine_ls_wR_factor_gt 0.0624
_refine_ls_wR_factor_ref 0.0654
_reflns_number_gt 5008
_reflns_number_total 5330
_reflns_threshold_expression I>2\s(I)
_cod_data_source_file lh2170.cif
_cod_data_source_block I
_cod_database_code 2210702
_cod_database_fobs_code 2210702

loop_
_symmetry_equiv_pos_as_xyz
'x, y, z'
'-x, -y, -z'

loop_
_atom_site_type_symbol
_atom_site_label
_atom_site_fract_x
_atom_site_fract_y
_atom_site_fract_z
_atom_site_U_iso_or_equiv
_atom_site_adp_type
_atom_site_calc_flag
_atom_site_refinement_flags
_atom_site_occupancy
O O1 0.4061(3) 0.4799(2) 0.65756(19) 0.0110(3) Uani d . 1
O O2 0.0736(3) 0.6188(2) 0.68644(19) 0.0109(3) Uani d . 1
O O3 0.0647(3) 0.8547(2) 0.8291(2) 0.0124(3) Uani d . 1
O O4 0.0889(3) 0.6516(2) 0.96694(19) 0.0118(3) Uani d . 1
O O5 -0.4523(3) 0.6052(2) 1.05179(19) 0.0108(3) Uani d . 1
O O6 -0.4807(4) 0.7948(2) 0.8968(2) 0.0144(3) Uani d . 1
O O1W 0.7492(3) 0.5203(2) 0.80455(19) 0.0106(3) Uani d . 1
H H11 0.8260 0.5623 0.7698 0.016 Uiso d . 1
H H12 0.8112 0.4646 0.8692 0.016 Uiso d . 1
O O2W 0.4192(3) 0.7800(2) 0.63939(19) 0.0116(3) Uani d . 1
H H21 0.5129 0.8193 0.6383 0.017 Uiso d . 1
H H22 0.3842 0.7747 0.5651 0.017 Uiso d . 1
O O3W 0.7253(4) 0.9190(2) 0.6092(2) 0.0159(4) Uani d . 1
H H31 0.6992 1.0149 0.6285 0.024 Uiso d . 1
H H32 0.8479 0.8647 0.6664 0.024 Uiso d . 1
O O4W 0.3216(4) 0.7853(2) 0.3887(2) 0.0152(4) Uani d . 1
H H42 0.3953 0.7000 0.3606 0.023 Uiso d . 1
H H41 0.1889 0.8018 0.3712 0.023 Uiso d . 1
O O5W -0.1228(4) 0.8914(2) 0.3504(2) 0.0172(4) Uani d . 1
H H51 -0.1447 0.9706 0.3035 0.026 Uiso d . 1
H H52 -0.1657 0.9024 0.4175 0.026 Uiso d . 1
C C1 0.2022(4) 0.5244(3) 0.6266(2) 0.0082(4) Uani d . 1
C C2 0.1206(4) 0.4635(3) 0.5207(3) 0.0113(4) Uani d . 1
H H2A 0.1481 0.3568 0.5519 0.014 Uiso calc R 1
H H2B 0.2076 0.4736 0.4429 0.014 Uiso calc R 1
C C3 0.0028(4) 0.7909(3) 0.9312(2) 0.0081(3) Uani d . 1
C C4 -0.1651(4) 0.8771(3) 1.0150(3) 0.0107(4) Uani d . 1
H H4A -0.2729 0.9615 0.9577 0.013 Uiso calc R 1
H H4B -0.0907 0.9172 1.0748 0.013 Uiso calc R 1
C C5 -0.2862(4) 0.7836(3) 1.0958(2) 0.0090(4) Uani d . 1
H H5A -0.1791 0.6998 1.1541 0.011 Uiso calc R 1
H H5B -0.3886 0.8441 1.1515 0.011 Uiso calc R 1
C C6 -0.4124(4) 0.7252(3) 1.0101(2) 0.0084(4) Uani d . 1
Yb Yb1 0.374655(14) 0.625982(10) 0.822076(9) 0.00615(4) Uani d . 1

loop_
_atom_site_aniso_label
_atom_site_aniso_U_11
_atom_site_aniso_U_22
_atom_site_aniso_U_33
_atom_site_aniso_U_12
_atom_site_aniso_U_13
_atom_site_aniso_U_23
O1 0.0074(7) 0.0148(8) 0.0115(7) -0.0025(6) -0.0004(6) -0.0065(6)
O2 0.0085(7) 0.0146(8) 0.0110(7) -0.0037(6) 0.0008(6) -0.0059(6)
O3 0.0159(8) 0.0096(7) 0.0131(8) -0.0062(6) 0.0049(6) -0.0020(6)
O4 0.0101(7) 0.0118(8) 0.0101(7) -0.0002(6) 0.0030(6) -0.0001(6)
O5 0.0123(8) 0.0100(7) 0.0123(8) -0.0061(6) 0.0031(6) -0.0031(6)
O6 0.0187(9) 0.0129(8) 0.0117(8) -0.0064(7) -0.0057(7) 0.0000(6)
O1W 0.0078(7) 0.0134(8) 0.0091(7) -0.0032(6) 0.0001(6) 0.0010(6)
O2W 0.0131(8) 0.0154(8) 0.0080(7) -0.0075(7) -0.0007(6) -0.0008(6)
O3W 0.0146(9) 0.0149(9) 0.0172(9) -0.0062(7) -0.0039(7) 0.0027(7)
O4W 0.0149(9) 0.0150(9) 0.0150(8) -0.0022(7) -0.0007(7) -0.0061(7)
O5W 0.0189(10) 0.0128(8) 0.0189(9) -0.0037(7) 0.0024(8) -0.0028(7)
C1 0.0087(9) 0.0103(9) 0.0068(8) -0.0042(7) 0.0002(7) -0.0025(7)
C2 0.0104(9) 0.0141(10) 0.0113(9) -0.0042(8) -0.0015(7) -0.0064(8)
C3 0.0063(8) 0.0108(9) 0.0086(8) -0.0045(7) -0.0003(7) -0.0025(7)
C4 0.0111(9) 0.0112(9) 0.0125(9) -0.0059(8) 0.0047(8) -0.0050(8)
C5 0.0078(9) 0.0132(10) 0.0085(8) -0.0055(7) 0.0012(7) -0.0043(7)
C6 0.0059(8) 0.0085(9) 0.0120(9) -0.0026(7) 0.0003(7) -0.0047(7)
Yb1 0.00535(5) 0.00769(6) 0.00600(5) -0.00274(3) 0.00011(3) -0.00163(3)

loop_
_atom_type_symbol
_atom_type_description
_atom_type_scat_dispersion_real
_atom_type_scat_dispersion_imag
_atom_type_scat_source
C C 0.0033 0.0016 'International Tables Vol C Tables 4.2.6.8 and 6.1.1.4'
H H 0.0000 0.0000 'International Tables Vol C Tables 4.2.6.8 and 6.1.1.4'
O O 0.0106 0.0060 'International Tables Vol C Tables 4.2.6.8 and 6.1.1.4'
Yb Yb -0.3850 5.5486 'International Tables Vol C Tables 4.2.6.8 and 6.1.1.4'

loop_
_geom_angle_atom_site_label_1
_geom_angle_atom_site_label_2
_geom_angle_atom_site_label_3
_geom_angle_site_symmetry_1
_geom_angle_site_symmetry_3
_geom_angle
C1 O1 Yb1 . . 95.08(15)
C1 O2 Yb1 . . 92.21(15)
C3 O3 Yb1 . . 89.93(16)
C3 O4 Yb1 . . 95.57(15)
H11 O1W H12 . . 110.1
H21 O2W H22 . . 111.2
H31 O3W H32 . . 100.4
H51 O5W H52 . . 109.7
O1 C1 O2 . . 118.6(2)
O1 C1 C2 . . 119.1(2)
O2 C1 C2 . . 122.3(2)
O1 C1 Yb1 . . 57.95(13)
O2 C1 Yb1 . . 60.69(13)
C2 C1 Yb1 . . 177.00(18)
C1 C2 C2 . 2_566 115.1(3)
O3 C3 O4 . . 119.3(2)
O3 C3 C4 . . 121.4(2)
O4 C3 C4 . . 119.3(2)
O3 C3 Yb1 . . 63.05(14)
O4 C3 Yb1 . . 57.26(13)
C4 C3 Yb1 . . 167.56(17)
C3 C4 C5 . . 112.8(2)
C3 C4 H4A . . 109.0
C5 C4 H4A . . 109.0
C3 C4 H4B . . 109.0
C5 C4 H4B . . 109.0
H4A C4 H4B . . 107.8
C6 C5 C4 . . 111.7(2)
C6 C5 H5A . . 109.3
C4 C5 H5A . . 109.3
C6 C5 H5B . . 109.3
C4 C5 H5B . . 109.3
H5A C5 H5B . . 107.9
O6 C6 O5 . . 119.3(2)
O6 C6 C5 . . 120.0(2)
O5 C6 C5 . . 120.7(2)
O6 C6 Yb1 . 1_455 54.78(13)
O5 C6 Yb1 . 1_455 64.73(13)
C5 C6 Yb1 . 1_455 173.23(17)
O2W Yb1 O5 . 2_567 151.23(7)
O2W Yb1 O1W . . 80.97(7)
O5 Yb1 O1W 2_567 . 76.75(7)
O2W Yb1 O4 . . 131.32(7)
O5 Yb1 O4 2_567 . 75.85(7)
O1W Yb1 O4 . . 144.33(7)
O2W Yb1 O6 . 1_655 73.73(8)
O5 Yb1 O6 2_567 1_655 117.86(8)
O1W Yb1 O6 . 1_655 77.19(8)
O4 Yb1 O6 . 1_655 96.04(8)
O2W Yb1 O1 . . 77.77(8)
O5 Yb1 O1 2_567 . 79.11(8)
O1W Yb1 O1 . . 75.21(7)
O4 Yb1 O1 . . 120.79(8)
O6 Yb1 O1 1_655 . 142.85(8)
O2W Yb1 O2 . . 82.38(8)
O5 Yb1 O2 2_567 . 97.63(7)
O1W Yb1 O2 . . 128.86(8)
O4 Yb1 O2 . . 77.35(9)
O6 Yb1 O2 1_655 . 141.37(7)
O1 Yb1 O2 . . 54.07(7)
O2W Yb1 O3 . . 78.02(8)
O5 Yb1 O3 2_567 . 129.75(7)
O1W Yb1 O3 . . 146.85(7)
O4 Yb1 O3 . . 53.90(7)
O6 Yb1 O3 1_655 . 72.48(9)
O1 Yb1 O3 . . 123.98(7)
O2 Yb1 O3 . . 73.17(8)
O2W Yb1 O5 . 1_655 123.98(7)
O5 Yb1 O5 2_567 1_655 66.97(8)
O1W Yb1 O5 . 1_655 74.90(7)
O4 Yb1 O5 . 1_655 73.61(8)
O6 Yb1 O5 1_655 1_655 52.08(7)
O1 Yb1 O5 . 1_655 138.84(7)
O2 Yb1 O5 . 1_655 149.65(6)
O3 Yb1 O5 . 1_655 96.15(7)
O2W Yb1 C3 . . 105.02(8)
O5 Yb1 C3 2_567 . 102.88(7)
O1W Yb1 C3 . . 154.83(7)
O4 Yb1 C3 . . 27.17(7)
O6 Yb1 C3 1_655 . 81.08(9)
O1 Yb1 C3 . . 129.81(7)
O2 Yb1 C3 . . 76.31(8)
O3 Yb1 C3 . . 27.02(7)
O5 Yb1 C3 1_655 . 81.79(8)
O2W Yb1 C1 . . 78.95(8)
O5 Yb1 C1 2_567 . 88.08(8)
O1W Yb1 C1 . . 102.00(8)
O4 Yb1 C1 . . 99.46(9)
O6 Yb1 C1 1_655 . 152.47(7)
O1 Yb1 C1 . . 26.97(7)
O2 Yb1 C1 . . 27.10(7)
O3 Yb1 C1 . . 98.79(8)
O5 Yb1 C1 1_655 . 154.99(7)
C3 Yb1 C1 . . 103.14(8)
O2W Yb1 C6 . 1_655 98.15(8)
O5 Yb1 C6 2_567 1_655 92.61(8)
O1W Yb1 C6 . 1_655 73.16(8)
O4 Yb1 C6 . 1_655 85.71(9)
O6 Yb1 C6 1_655 1_655 25.61(7)
O1 Yb1 C6 . 1_655 148.36(7)
O2 Yb1 C6 . 1_655 157.34(7)
O3 Yb1 C6 . 1_655 84.74(8)
O5 Yb1 C6 1_655 1_655 26.53(7)
C3 Yb1 C6 . 1_655 81.74(8)
C1 Yb1 C6 . 1_655 174.79(7)
O2W Yb1 H12 . . 95.9
O5 Yb1 H12 2_567 . 64.0
O1W Yb1 H12 . . 15.5
O4 Yb1 H12 . . 129.0
O6 Yb1 H12 1_655 . 77.6
O1 Yb1 H12 . . 82.2
O2 Yb1 H12 . . 135.7
O3 Yb1 H12 . . 150.0
O5 Yb1 H12 1_655 . 62.7
C3 Yb1 H12 . . 144.5
C1 Yb1 H12 . . 108.9
C6 Yb1 H12 1_655 . 66.9
H42 O4W H41 . . 106.4
C6 O5 Yb1 . 2_567 153.38(17)
C6 O5 Yb1 . 1_455 88.74(15)
Yb1 O5 Yb1 2_567 1_455 113.03(8)
C6 O6 Yb1 . 1_455 99.62(16)

loop_
_geom_bond_atom_site_label_1
_geom_bond_atom_site_label_2
_geom_bond_site_symmetry_2
_geom_bond_distance
_geom_bond_publ_flag
O1 C1 . 1.271(3) ?
O1 Yb1 . 2.375(2) yes
O2 C1 . 1.272(3) ?
O2 Yb1 . 2.435(2) yes
O3 C3 . 1.263(3) ?
O3 Yb1 . 2.479(2) yes
O4 C3 . 1.276(3) ?
O4 Yb1 . 2.350(2) yes
O1W Yb1 . 2.322(3) yes
O1W H11 . 0.7881 ?
O1W H12 . 0.8010 ?
O2W Yb1 . 2.283(2) yes
O2W H21 . 0.8133 ?
O2W H22 . 0.8200 ?
O3W H31 . 0.9516 ?
O3W H32 . 0.9412 ?
O5W H51 . 0.8072 ?
O5W H52 . 0.7603 ?
C1 C2 . 1.508(4) ?
C2 C2 2_566 1.518(5) ?
C2 H2A . 0.9900 ?
C2 H2B . 0.9900 ?
C3 C4 . 1.513(4) ?
C4 C5 . 1.525(4) ?
C4 H4A . 0.9900 ?
C4 H4B . 0.9900 ?
C5 C6 . 1.505(3) ?
C5 H5A . 0.9900 ?
C5 H5B . 0.9900 ?
C6 O6 . 1.255(3) ?
C6 O5 . 1.279(3) ?
Yb1 O5 2_567 2.300(2) yes
Yb1 O6 1_655 2.372(2) yes
Yb1 O5 1_655 2.589(2) ?
O4W H42 . 0.9103 ?
O4W H41 . 0.8344 ?

loop_
_geom_hbond_atom_site_label_D
_geom_hbond_atom_site_label_H
_geom_hbond_atom_site_label_A
_geom_hbond_site_symmetry_A
_geom_hbond_distance_DH
_geom_hbond_distance_HA
_geom_hbond_distance_DA
_geom_hbond_angle_DHA
_geom_hbond_publ_flag
O1W H11 O2 1_655 0.79 1.997 2.768(4) 165 yes
O1W H12 O4 2_667 0.80 1.861 2.654(3) 170 yes
O2W H21 O3W . 0.81 1.915 2.722(4) 172 yes
O2W H22 O4W . 0.82 1.857 2.671(4) 171 yes
O3W H31 O4W 2_676 0.95 1.883 2.801(3) 161 yes
O3W H32 O3 1_655 0.94 2.171 3.017(4) 149 yes
O3W H32 O2 1_655 0.94 2.341 3.035(4) 130 yes
O4W H42 O1 2_666 0.91 1.846 2.735(3) 164 yes
O4W H41 O5W . 0.83 1.914 2.723(4) 163 yes
O5W H51 O3 2_576 0.80 2.191 2.952(4) 157 yes
O5W H52 O3W 1_455 0.76 2.121 2.880(4) 176 yes

loop_
_geom_torsion_atom_site_label_1
_geom_torsion_atom_site_label_2
_geom_torsion_atom_site_label_3
_geom_torsion_atom_site_label_4
_geom_torsion_site_symmetry_1
_geom_torsion_site_symmetry_4
_geom_torsion
_geom_torsion_publ_flag
Yb1 O1 C1 O2 . . 0.4(2) ?
Yb1 O1 C1 C2 . . -179.4(2) ?
Yb1 O2 C1 O1 . . -0.4(2) ?
Yb1 O2 C1 C2 . . 179.4(2) ?
O1 C1 C2 C2 . 2_566 -172.9(3) ?
O2 C1 C2 C2 . 2_566 7.3(4) ?
Yb1 O3 C3 O4 . . -10.9(2) ?
Yb1 O3 C3 C4 . . 166.7(2) ?
Yb1 O4 C3 O3 . . 11.6(2) ?
Yb1 O4 C3 C4 . . -166.05(18) ?
O3 C3 C4 C5 . . 156.0(2) ?
O4 C3 C4 C5 . . -26.3(3) ?
Yb1 C3 C4 C5 . . -96.6(8) ?
C3 C4 C5 C6 . . -61.5(3) yes
C4 C5 C6 O6 . . -27.5(3) ?
C4 C5 C6 O5 . . 152.8(2) ?
C3 O4 Yb1 O2W . . -16.83(19) ?
C3 O4 Yb1 O5 . 2_567 174.04(16) ?
C3 O4 Yb1 O1W . . 133.21(15) ?
C3 O4 Yb1 O6 . 1_655 56.79(16) ?
C3 O4 Yb1 O1 . . -118.11(15) ?
C3 O4 Yb1 O2 . . -84.60(15) ?
C3 O4 Yb1 O3 . . -6.35(14) ?
C3 O4 Yb1 O5 . 1_655 104.31(15) ?
C3 O4 Yb1 C1 . . -100.38(15) ?
C3 O4 Yb1 C6 . 1_655 80.25(15) ?
C1 O1 Yb1 O2W . . -89.62(16) ?
C1 O1 Yb1 O5 . 2_567 107.63(16) ?
C1 O1 Yb1 O1W . . -173.37(17) ?
C1 O1 Yb1 O4 . . 41.48(18) ?
C1 O1 Yb1 O6 . 1_655 -130.09(16) ?
C1 O1 Yb1 O2 . . -0.22(14) ?
C1 O1 Yb1 O3 . . -23.34(18) ?
C1 O1 Yb1 O5 . 1_655 141.99(14) ?
C1 O1 Yb1 C3 . . 9.86(19) ?
C1 O1 Yb1 C6 . 1_655 -175.30(14) ?
C1 O2 Yb1 O2W . . 80.61(16) ?
C1 O2 Yb1 O5 . 2_567 -70.36(16) ?
C1 O2 Yb1 O1W . . 8.74(18) ?
C1 O2 Yb1 O4 . . -143.93(16) ?
C1 O2 Yb1 O6 . 1_655 132.28(16) ?
C1 O2 Yb1 O1 . . 0.22(14) ?
C1 O2 Yb1 O3 . . 160.33(16) ?
C1 O2 Yb1 O5 . 1_655 -126.83(16) ?
C1 O2 Yb1 C3 . . -171.83(16) ?
C1 O2 Yb1 C6 . 1_655 173.51(16) ?
C3 O3 Yb1 O2W . . 178.36(16) ?
C3 O3 Yb1 O5 . 2_567 6.88(18) ?
C3 O3 Yb1 O1W . . -129.84(15) ?
C3 O3 Yb1 O4 . . 6.39(14) ?
C3 O3 Yb1 O6 . 1_655 -105.13(16) ?
C3 O3 Yb1 O1 . . 112.20(15) ?
C3 O3 Yb1 O2 . . 92.80(15) ?
C3 O3 Yb1 O5 . 1_655 -58.15(15) ?
C3 O3 Yb1 C1 . . 101.73(15) ?
C3 O3 Yb1 C6 . 1_655 -82.14(15) ?
O3 C3 Yb1 O2W . . -1.66(16) ?
O4 C3 Yb1 O2W . . 166.99(15) ?
C4 C3 Yb1 O2W . . -115.5(8) ?
O3 C3 Yb1 O5 . 2_567 -174.58(14) yes
O4 C3 Yb1 O5 . 2_567 -5.93(16) ?
C4 C3 Yb1 O5 . 2_567 71.5(8) ?
O3 C3 Yb1 O1W . . 99.2(2) ?
O4 C3 Yb1 O1W . . -92.1(2) ?
C4 C3 Yb1 O1W . . -14.7(9) ?
O3 C3 Yb1 O4 . . -168.7(2) ?
C4 C3 Yb1 O4 . . 77.5(8) ?
O3 C3 Yb1 O6 . 1_655 68.72(15) ?
O4 C3 Yb1 O6 . 1_655 -122.63(16) ?
C4 C3 Yb1 O6 . 1_655 -45.2(8) ?
O3 C3 Yb1 O1 . . -88.11(17) ?
O4 C3 Yb1 O1 . . 80.54(17) ?
C4 C3 Yb1 O1 . . 158.0(8) ?
O3 C3 Yb1 O2 . . -79.73(15) ?
O4 C3 Yb1 O2 . . 88.92(16) ?
C4 C3 Yb1 O2 . . 166.4(8) ?
O4 C3 Yb1 O3 . . 168.7(2) ?
C4 C3 Yb1 O3 . . -113.9(8) ?
O3 C3 Yb1 O5 . 1_655 121.43(15) ?
O4 C3 Yb1 O5 . 1_655 -69.92(15) ?
C4 C3 Yb1 O5 . 1_655 7.5(8) ?
O3 C3 Yb1 C1 . . -83.54(15) ?
O4 C3 Yb1 C1 . . 85.11(16) ?
C4 C3 Yb1 C1 . . 162.6(8) ?
O3 C3 Yb1 C6 . 1_655 94.62(15) ?
O4 C3 Yb1 C6 . 1_655 -96.73(16) ?
C4 C3 Yb1 C6 . 1_655 -19.3(8) ?
O1 C1 Yb1 O2W . . 84.72(16) ?
O2 C1 Yb1 O2W . . -94.88(16) ?
O1 C1 Yb1 O5 . 2_567 -69.46(16) ?
O2 C1 Yb1 O5 . 2_567 110.93(16) ?
O1 C1 Yb1 O1W . . 6.56(16) ?
O2 C1 Yb1 O1W . . -173.05(15) ?
O1 C1 Yb1 O4 . . -144.77(16) ?
O2 C1 Yb1 O4 . . 35.62(16) ?
O1 C1 Yb1 O6 . 1_655 91.8(2) ?
O2 C1 Yb1 O6 . 1_655 -87.8(2) ?
O2 C1 Yb1 O1 . . -179.6(3) ?
O1 C1 Yb1 O2 . . 179.6(3) yes
O1 C1 Yb1 O3 . . 160.58(15) ?
O2 C1 Yb1 O3 . . -19.02(16) ?
O1 C1 Yb1 O5 . 1_655 -73.4(2) ?
O2 C1 Yb1 O5 . 1_655 107.0(2) ?
O1 C1 Yb1 C3 . . -172.24(15) ?
O2 C1 Yb1 C3 . . 8.15(16) ?
O6 C6 O5 Yb1 . 2_567 151.0(3) ?
C5 C6 O5 Yb1 . 2_567 -29.4(5) ?
Yb1 C6 O5 Yb1 1_455 2_567 146.1(4) ?
O6 C6 O5 Yb1 . 1_455 5.0(2) ?
C5 C6 O5 Yb1 . 1_455 -175.4(2) ?
O5 C6 O6 Yb1 . 1_455 -5.5(3) ?
C5 C6 O6 Yb1 . 1_455 174.87(18) ?
